data_7227846
loop_
_publ_author_name
'Li, Pei-Zhou'
'Wang, Xiao-Jun'
'Liu, Jia'
'Liang, Jie'
'Chen, Jie Yi Jalyn'
'Zhao, Yanli'

_publ_section_title
;
 Two Metal-Organic Frameworks Sharing Same Basic Framework Show Distinct
 Interpenetration Degrees and Different Performance on CO2 Catalytic
 Conversion
;
_journal_name_full CrystEngComm
_journal_paper_doi 10.1039/C7CE00100B
_journal_year 2017
_chemical_formula_sum 'C61 H40 Cu2 N12 O10'
_chemical_formula_weight 1228.13
_chemical_name_common NTU-141
_chemical_name_systematic T41b
_chemical_properties_physical ', Moisture-sensitive'
_space_group_crystal_system tetragonal
_space_group_IT_number 94
_space_group_name_Hall 'P 4n 2n'
_space_group_name_H-M_alt 'P 42 21 2'
_symmetry_space_group_name_Hall 'P 4n 2n'
_symmetry_space_group_name_H-M 'P 42 21 2'
_atom_sites_solution_hydrogens mixed
_audit_creation_method SHELXL-2014/8
_audit_update_record
;
2017-03-11 deposited with the CCDC.
2017-03-14 downloaded from the CCDC.
;
_cell_angle_alpha 90
_cell_angle_beta 90
_cell_angle_gamma 90
_cell_formula_units_Z 4
_cell_length_a 16.0604(4)
_cell_length_b 16.0604(4)
_cell_length_c 44.1170(11)
_cell_measurement_reflns_used 374
_cell_measurement_temperature 293(2)
_cell_measurement_theta_max 71.59
_cell_measurement_theta_min 3.28
_cell_volume 11379.4(5)
_computing_cell_refinement
;
CrysAlisPro, Agilent Technologies,
Version 1.171.36.28 (release 01-02-2013 CrysAlis171 .NET)
;
_computing_data_collection
;
CrysAlisPro, Agilent Technologies,
Version 1.171.36.28 (release 01-02-2013 CrysAlis171 .NET)
;
_computing_data_reduction
;
CrysAlisPro, Agilent Technologies,
Version 1.171.36.28 (release 01-02-2013 CrysAlis171 .NET)
;
_computing_molecular_graphics
;
O. V. Dolomanov, L. J. Bourhis, R. J. Gildea, J. A. K. Howard and H. Puschmann,
OLEX2: a complete structure solution, refinement and analysis program.
J. Appl. Cryst. (2009). 42, 339-341.
;
_computing_publication_material
;
O. V. Dolomanov, L. J. Bourhis, R. J. Gildea, J. A. K. Howard and H. Puschmann,
OLEX2: a complete structure solution, refinement and analysis program.
J. Appl. Cryst. (2009). 42, 339-341.
;
_computing_structure_refinement 'SHELXL-2014/8 (Sheldrick, 2014)'
_computing_structure_solution 'SHELXS-2014/8 (Sheldrick, 2014)'
_diffrn_ambient_temperature 293(2)
_diffrn_measured_fraction_theta_full 0.998
_diffrn_measured_fraction_theta_max 0.980
_diffrn_measurement_device_type 'SuperNova, Dual, Cu at zero, Atlas'
_diffrn_measurement_method '\w scans'
_diffrn_radiation_type CuK\a
_diffrn_radiation_wavelength 1.54184
_diffrn_reflns_av_R_equivalents 0.0535
_diffrn_reflns_av_unetI/netI 0.0615
_diffrn_reflns_Laue_measured_fraction_full 0.998
_diffrn_reflns_Laue_measured_fraction_max 0.980
_diffrn_reflns_limit_h_max 17
_diffrn_reflns_limit_h_min -14
_diffrn_reflns_limit_k_max 18
_diffrn_reflns_limit_k_min -19
_diffrn_reflns_limit_l_max 30
_diffrn_reflns_limit_l_min -53
_diffrn_reflns_number 22432
_diffrn_reflns_point_group_measured_fraction_full 0.995
_diffrn_reflns_point_group_measured_fraction_max 0.968
_diffrn_reflns_theta_full 67.684
_diffrn_reflns_theta_max 73.158
_diffrn_reflns_theta_min 3.892
_diffrn_source 'fine-focus sealed tube'
_exptl_absorpt_coefficient_mu 0.758
_exptl_absorpt_correction_T_max 0.923
_exptl_absorpt_correction_T_min 0.903
_exptl_absorpt_correction_type multi-scan
_exptl_absorpt_process_details
;
CrysAlisPro, Agilent Technologies,
Version 1.171.36.28 (release 01-02-2013 CrysAlis171 .NET)
(compiled Feb  1 2013,16:14:44)
Empirical absorption correction using spherical harmonics,
 implemented in SCALE3 ABSPACK scaling algorithm.
;
_exptl_crystal_colour blue
_exptl_crystal_density_diffrn 0.717
_exptl_crystal_density_meas ?
_exptl_crystal_description block
_exptl_crystal_F_000 2512
_exptl_crystal_recrystallization_method 'solvothermal assembly'
_exptl_crystal_size_max 0.182
_exptl_crystal_size_mid 0.112
_exptl_crystal_size_min 0.106
_platon_squeeze_details
;
 The unit cell contains 28 DMF molecules, which have been treated as a 
 diffuse contribution to the overall scattering without specific atom 
 positions by SQUEEZE/PLATON. 
 Thus, given the contribution of disordered solvents, the overall 
 formula, formula weight, density, F(000) should be 
 {Cu~2~((C~57~H~36~N~12~)(COO)~4~)(H~2~O)~2??7(DMF)}~n~,
 1739.76,1.016,2794,respectively. 
;
_refine_diff_density_max 0.182
_refine_diff_density_min -0.387
_refine_diff_density_rms 0.057
_refine_ls_abs_structure_details
;
 Flack x determined using 1723 quotients [(I+)-(I-)]/[(I+)+(I-)]
 (Parsons, Flack and Wagner, Acta Cryst. B69 (2013) 249-259).
;
_refine_ls_abs_structure_Flack 0.08(5)
_refine_ls_extinction_method none
_refine_ls_goodness_of_fit_ref 0.870
_refine_ls_hydrogen_treatment constr
_refine_ls_matrix_type full
_refine_ls_number_parameters 384
_refine_ls_number_reflns 11062
_refine_ls_number_restraints 3
_refine_ls_restrained_S_all 0.870
_refine_ls_R_factor_all 0.1029
_refine_ls_R_factor_gt 0.0627
_refine_ls_shift/su_max 0.000
_refine_ls_shift/su_mean 0.000
_refine_ls_structure_factor_coef Fsqd
_refine_ls_weighting_details 'w=1/[\s^2^(Fo^2^)+(0.1113P)^2^] where P=(Fo^2^+2Fc^2^)/3'
_refine_ls_weighting_scheme calc
_refine_ls_wR_factor_gt 0.1698
_refine_ls_wR_factor_ref 0.1917
_reflns_Friedel_coverage 0.736
_reflns_Friedel_fraction_full 0.992
_reflns_Friedel_fraction_max 0.953
_reflns_number_gt 5610
_reflns_number_total 11062
_reflns_threshold_expression 'I > 2\s(I)'
_cod_data_source_file c7ce00100b2.cif
_cod_data_source_block tt41b
_cod_depositor_comments
;
The following automatic conversions were performed:

'_exptl_crystal_density_meas' value 'none' was changed to '?' - the
value is perceived as not measured.

Automatic conversion script
Id: cif_fix_values 4973 2017-02-22 13:04:09Z antanas 
;
_cod_original_cell_volume 11379.3(6)
_cod_database_code 7227846
_shelx_shelxl_version_number 2014/8
_shelx_space_group_comment
;
The symmetry employed for this shelxl refinement is uniquely defined
by the following loop, which should always be used as a source of
symmetry information in preference to the above space-group names.
They are only intended as comments.
;
_shelx_estimated_absorpt_t_min 0.903
_shelx_estimated_absorpt_t_max 0.923
_exptl_absorpt_special_details
; 
 ? 
;

loop_
_space_group_symop_operation_xyz
'x, y, z'
'-y+1/2, x+1/2, z+1/2'
'x+1/2, -y+1/2, -z+1/2'
'-x, -y, z'
'-y, -x, -z'
'y, x, -z'
'y+1/2, -x+1/2, z+1/2'
'-x+1/2, y+1/2, -z+1/2'

loop_
_atom_site_label
_atom_site_type_symbol
_atom_site_fract_x
_atom_site_fract_y
_atom_site_fract_z
_atom_site_U_iso_or_equiv
_atom_site_adp_type
_atom_site_occupancy
_atom_site_site_symmetry_order
_atom_site_calc_flag
_atom_site_refinement_flags_posn
_atom_site_refinement_flags_adp
_atom_site_refinement_flags_occupancy
Cu1 Cu 1.45842(5) -0.07051(5) 0.71035(2) 0.0772(3) Uani 1 1 d . . .
O1 O 1.3897(3) -0.0144(3) 0.68041(8) 0.0943(14) Uani 1 1 d . . .
O2 O 1.4666(3) 0.1017(3) 0.67740(8) 0.0933(14) Uani 1 1 d . . .
C13 C 1.0341(4) 0.4302(4) 0.48094(8) 0.0646(13) Uani 1 1 d . . .
C16 C 1.000000 0.500000 0.46021(13) 0.0622(18) Uani 1 2 d S T P
N1 N 1.1979(4) 0.1724(4) 0.57431(11) 0.0967(17) Uani 1 1 d . . .
C17 C 0.9310(4) 0.4670(4) 0.43915(9) 0.0646(13) Uani 1 1 d . . .
O5 O 1.3897(4) -0.1865(3) 0.71185(12) 0.1355(18) Uani 1 1 d D . .
H5A H 1.385429 -0.205456 0.694654 0.203 Uiso 1 1 d DR U .
H5B H 1.361405 -0.155204 0.723613 0.203 Uiso 1 1 d DR U .
C2 C 1.3497(5) 0.0901(4) 0.64508(11) 0.087(2) Uani 1 1 d . . .
C10 C 1.1003(4) 0.3067(4) 0.51919(11) 0.0818(18) Uani 1 1 d . . .
N6 N 0.6724(4) 0.3011(5) 0.34772(13) 0.120(2) Uani 1 1 d . . .
C9 C 1.1329(5) 0.2430(5) 0.53971(12) 0.091(2) Uani 1 1 d . . .
C20 C 0.8056(4) 0.4019(4) 0.40033(11) 0.0806(17) Uani 1 1 d . . .
C22 C 0.8444(4) 0.4835(4) 0.44460(11) 0.0848(19) Uani 1 1 d . . .
H22 H 0.828747 0.516105 0.461059 0.102 Uiso 1 1 calc R U .
C14 C 1.0805(4) 0.4507(4) 0.50565(10) 0.0814(18) Uani 1 1 d . . .
H14 H 1.088049 0.506633 0.510338 0.098 Uiso 1 1 calc R U .
C1 C 1.4060(5) 0.0566(5) 0.66987(11) 0.085(2) Uani 1 1 d . . .
C21 C 0.7836(4) 0.4509(5) 0.42546(13) 0.094(2) Uani 1 1 d . . .
H21 H 0.727723 0.461834 0.429352 0.113 Uiso 1 1 calc R U .
N3 N 1.1061(5) 0.1611(4) 0.53915(12) 0.116(2) Uani 1 1 d . . .
C8 C 1.1919(5) 0.2511(5) 0.56186(14) 0.105(3) Uani 1 1 d . . .
H8 H 1.221205 0.298703 0.567312 0.126 Uiso 1 1 calc R U .
N2 N 1.1451(5) 0.1178(4) 0.56039(13) 0.119(2) Uani 1 1 d . . .
C18 C 0.9483(4) 0.4193(4) 0.41391(10) 0.0813(18) Uani 1 1 d . . .
H18 H 1.003694 0.407489 0.409518 0.098 Uiso 1 1 calc R U .
C7 C 1.3758(5) 0.1568(5) 0.62855(12) 0.099(2) Uani 1 1 d . . .
H7 H 1.425732 0.183523 0.632913 0.118 Uiso 1 1 calc R U .
C19 C 0.8884(4) 0.3885(5) 0.39507(11) 0.086(2) Uani 1 1 d . . .
H19 H 0.904352 0.357665 0.378197 0.103 Uiso 1 1 calc R U .
C24 C 0.7469(5) 0.3158(5) 0.35708(12) 0.098(2) Uani 1 1 d . . .
H24 H 0.795863 0.295276 0.348687 0.117 Uiso 1 1 calc R U .
C11 C 1.0524(5) 0.2863(4) 0.49454(13) 0.101(2) Uani 1 1 d . . .
H11 H 1.041481 0.230658 0.490246 0.121 Uiso 1 1 calc R U .
C15 C 1.1171(5) 0.3906(4) 0.52416(11) 0.088(2) Uani 1 1 d . . .
H15 H 1.152588 0.406461 0.539771 0.106 Uiso 1 1 calc R U .
C12 C 1.0203(5) 0.3480(4) 0.47603(12) 0.091(2) Uani 1 1 d . . .
H12 H 0.987923 0.332447 0.459504 0.109 Uiso 1 1 calc R U .
C5 C 1.2500(5) 0.1445(5) 0.59887(12) 0.093(2) Uani 1 1 d . . .
C3 C 1.2749(5) 0.0488(5) 0.63856(13) 0.103(2) Uani 1 1 d . . .
H3 H 1.259214 0.001953 0.649528 0.123 Uiso 1 1 calc R U .
C4 C 1.2261(5) 0.0782(5) 0.61613(14) 0.103(2) Uani 1 1 d . . .
H4 H 1.175085 0.052847 0.612351 0.124 Uiso 1 1 calc R U .
C6 C 1.3237(5) 0.1842(5) 0.60422(14) 0.099(2) Uani 1 1 d . . .
H6 H 1.339886 0.228834 0.592133 0.119 Uiso 1 1 calc R U .
C23 C 0.7409(5) 0.3656(5) 0.38081(15) 0.105(2) Uani 1 1 d . . .
C25 C 0.6437(5) 0.2460(6) 0.32294(15) 0.111(3) Uani 1 1 d . . .
N4 N 0.6618(5) 0.3763(7) 0.3858(2) 0.217(6) Uani 1 1 d . . .
N5 N 0.6182(5) 0.3396(8) 0.3646(2) 0.225(6) Uani 1 1 d . . .
C26 C 0.6945(6) 0.1918(6) 0.31105(17) 0.123(3) Uani 1 1 d . . .
H26 H 0.748141 0.185258 0.318636 0.148 Uiso 1 1 calc R U .
C27 C 0.6664(5) 0.1434(5) 0.28640(16) 0.116(3) Uani 1 1 d . . .
H27 H 0.702665 0.105955 0.277204 0.139 Uiso 1 1 calc R U .
C30 C 0.5621(6) 0.2584(7) 0.31252(19) 0.157(4) Uani 1 1 d . . .
H30 H 0.526862 0.297022 0.321576 0.188 Uiso 1 1 calc R U .
C29 C 0.5363(5) 0.2102(6) 0.28796(18) 0.129(3) Uani 1 1 d . . .
H29 H 0.483690 0.219084 0.279778 0.155 Uiso 1 1 calc R U .
C28 C 0.5857(5) 0.1507(5) 0.27571(13) 0.096(2) Uani 1 1 d . . .
C31 C 0.5539(6) 0.0941(5) 0.25114(13) 0.092(2) Uani 1 1 d . . .
O4 O 0.4800(3) 0.1056(3) 0.24306(8) 0.0956(14) Uani 1 1 d . . .
O3 O 0.6052(3) 0.0421(3) 0.24041(8) 0.0948(15) Uani 1 1 d . . .

loop_
_atom_site_aniso_label
_atom_site_aniso_U_11
_atom_site_aniso_U_22
_atom_site_aniso_U_33
_atom_site_aniso_U_23
_atom_site_aniso_U_13
_atom_site_aniso_U_12
Cu1 0.1053(6) 0.0792(5) 0.0471(3) 0.0001(4) 0.0015(4) 0.0290(4)
O1 0.121(4) 0.098(4) 0.0638(19) 0.011(2) -0.002(2) 0.034(3)
O2 0.112(4) 0.101(3) 0.068(2) 0.008(2) -0.008(2) 0.036(3)
C13 0.075(4) 0.074(4) 0.0448(19) 0.005(2) 0.003(2) -0.003(3)
C16 0.078(5) 0.071(5) 0.037(2) 0.000 0.000 0.006(5)
N1 0.108(5) 0.099(4) 0.084(3) 0.028(3) -0.023(3) 0.008(4)
C17 0.071(4) 0.077(4) 0.0458(19) -0.002(2) 0.001(2) 0.008(3)
O5 0.172(5) 0.124(4) 0.110(3) -0.005(4) 0.000(4) -0.009(4)
C2 0.116(6) 0.099(5) 0.046(2) 0.010(3) 0.003(3) 0.031(5)
C10 0.091(5) 0.090(5) 0.064(3) 0.017(3) -0.012(3) 0.001(4)
N6 0.104(5) 0.158(7) 0.099(4) -0.052(4) -0.016(4) -0.011(5)
C9 0.099(5) 0.102(6) 0.072(3) 0.014(3) -0.019(3) 0.002(4)
C20 0.080(5) 0.099(5) 0.063(3) -0.016(3) -0.009(3) 0.005(4)
C22 0.085(5) 0.106(5) 0.064(3) -0.020(3) 0.001(3) 0.008(4)
C14 0.116(5) 0.076(4) 0.052(2) 0.001(3) -0.015(3) -0.010(4)
C1 0.103(6) 0.101(6) 0.051(2) -0.001(3) 0.004(3) 0.027(5)
C21 0.075(4) 0.115(6) 0.092(4) -0.026(4) -0.005(3) -0.010(4)
N3 0.141(6) 0.104(5) 0.105(4) 0.026(4) -0.044(4) -0.009(4)
C8 0.131(7) 0.096(5) 0.089(4) 0.028(4) -0.028(4) 0.001(5)
N2 0.138(6) 0.104(5) 0.114(4) 0.037(4) -0.035(4) -0.007(4)
C18 0.071(4) 0.117(5) 0.056(2) -0.017(3) -0.004(3) 0.010(4)
C7 0.108(5) 0.119(6) 0.069(3) 0.007(4) -0.009(3) 0.020(5)
C19 0.088(5) 0.110(5) 0.060(3) -0.019(3) -0.004(3) 0.002(4)
C24 0.083(5) 0.135(6) 0.075(3) -0.031(4) -0.021(3) -0.008(5)
C11 0.133(6) 0.088(5) 0.081(4) 0.007(3) -0.034(4) -0.002(5)
C15 0.108(5) 0.092(5) 0.064(3) 0.008(3) -0.031(3) -0.015(4)
C12 0.114(6) 0.092(5) 0.066(3) 0.002(3) -0.028(3) 0.003(4)
C5 0.107(6) 0.104(6) 0.069(3) 0.022(3) -0.005(3) 0.029(5)
C3 0.118(6) 0.117(6) 0.074(3) 0.029(4) -0.002(4) 0.012(5)
C4 0.102(5) 0.109(6) 0.098(4) 0.033(4) -0.011(4) 0.006(5)
C6 0.100(6) 0.111(6) 0.087(4) 0.037(4) -0.022(4) 0.002(5)
C23 0.083(5) 0.139(7) 0.095(4) -0.035(4) -0.021(4) 0.011(5)
C25 0.090(6) 0.142(8) 0.099(4) -0.044(5) -0.032(4) 0.005(5)
N4 0.097(6) 0.337(15) 0.218(9) -0.190(10) -0.031(6) 0.012(8)
N5 0.098(6) 0.352(15) 0.226(9) -0.201(10) -0.042(6) 0.031(7)
C26 0.104(6) 0.146(8) 0.120(5) -0.053(6) -0.039(5) 0.017(6)
C27 0.101(5) 0.136(7) 0.111(5) -0.053(5) -0.031(5) -0.006(5)
C30 0.112(7) 0.216(11) 0.142(7) -0.082(7) -0.035(6) 0.002(7)
C29 0.099(5) 0.161(8) 0.127(6) -0.041(6) -0.034(5) -0.001(5)
C28 0.107(6) 0.112(6) 0.068(3) -0.015(3) -0.016(3) -0.009(5)
C31 0.114(7) 0.106(6) 0.056(3) -0.010(3) -0.006(3) -0.008(5)
O4 0.083(3) 0.139(4) 0.065(2) -0.014(2) -0.006(2) -0.026(3)
O3 0.094(3) 0.121(4) 0.070(2) -0.015(2) -0.009(2) -0.031(3)

loop_
_atom_type_symbol
_atom_type_description
_atom_type_scat_dispersion_real
_atom_type_scat_dispersion_imag
_atom_type_scat_source
C C 0.0181 0.0091 'International Tables Vol C Tables 4.2.6.8 and 6.1.1.4'
H H 0.0000 0.0000 'International Tables Vol C Tables 4.2.6.8 and 6.1.1.4'
N N 0.0311 0.0180 'International Tables Vol C Tables 4.2.6.8 and 6.1.1.4'
O O 0.0492 0.0322 'International Tables Vol C Tables 4.2.6.8 and 6.1.1.4'
Cu Cu -1.9646 0.5888 'International Tables Vol C Tables 4.2.6.8 and 6.1.1.4'

loop_
_geom_angle_atom_site_label_1
_geom_angle_atom_site_label_2
_geom_angle_atom_site_label_3
_geom_angle
_geom_angle_site_symmetry_1
_geom_angle_site_symmetry_3
O1 Cu1 O4 90.62(17) . 2_645
O1 Cu1 O2 87.88(17) . 4_855
O4 Cu1 O2 169.5(3) 2_645 4_855
O1 Cu1 O3 167.7(3) . 7_655
O4 Cu1 O3 88.80(18) 2_645 7_655
O2 Cu1 O3 90.45(17) 4_855 7_655
O1 Cu1 O5 97.5(2) . .
O4 Cu1 O5 93.8(2) 2_645 .
O2 Cu1 O5 96.7(2) 4_855 .
O3 Cu1 O5 94.8(2) 7_655 .
O1 Cu1 Cu1 83.61(17) . 4_855
O4 Cu1 Cu1 84.82(17) 2_645 4_855
O2 Cu1 Cu1 84.69(17) 4_855 4_855
O3 Cu1 Cu1 84.09(16) 7_655 4_855
O5 Cu1 Cu1 178.25(14) . 4_855
C1 O1 Cu1 123.6(5) . .
C1 O2 Cu1 121.8(4) . 4_855
C12 C13 C14 116.9(5) . .
C12 C13 C16 123.6(4) . .
C14 C13 C16 119.5(5) . .
C17 C16 C17 105.8(5) 4_765 .
C17 C16 C13 110.5(3) 4_765 .
C17 C16 C13 111.2(3) . .
C17 C16 C13 111.2(3) 4_765 4_765
C17 C16 C13 110.6(3) . 4_765
C13 C16 C13 107.5(5) . 4_765
N2 N1 C8 111.4(5) . .
N2 N1 C5 120.0(6) . .
C8 N1 C5 128.6(7) . .
C18 C17 C22 115.6(5) . .
C18 C17 C16 122.2(5) . .
C22 C17 C16 122.2(4) . .
Cu1 O5 H5A 109.5 . .
Cu1 O5 H5B 77.5 . .
H5A O5 H5B 137.4 . .
C7 C2 C3 121.7(6) . .
C7 C2 C1 118.8(7) . .
C3 C2 C1 119.4(7) . .
C11 C10 C15 117.7(6) . .
C11 C10 C9 121.6(7) . .
C15 C10 C9 120.7(6) . .
C24 N6 N5 110.5(6) . .
C24 N6 C25 129.5(7) . .
N5 N6 C25 119.9(7) . .
C8 C9 N3 108.6(6) . .
C8 C9 C10 128.6(7) . .
N3 C9 C10 122.8(6) . .
C19 C20 C21 117.8(6) . .
C19 C20 C23 121.7(6) . .
C21 C20 C23 120.5(6) . .
C21 C22 C17 120.6(5) . .
C21 C22 H22 119.7 . .
C17 C22 H22 119.7 . .
C13 C14 C15 122.2(6) . .
C13 C14 H14 118.9 . .
C15 C14 H14 118.9 . .
O2 C1 O1 125.7(6) . .
O2 C1 C2 116.6(7) . .
O1 C1 C2 117.6(8) . .
C22 C21 C20 120.9(6) . .
C22 C21 H21 119.6 . .
C20 C21 H21 119.6 . .
N2 N3 C9 109.9(6) . .
C9 C8 N1 104.2(7) . .
C9 C8 H8 127.9 . .
N1 C8 H8 127.9 . .
N3 N2 N1 105.9(6) . .
C19 C18 C17 123.4(6) . .
C19 C18 H18 118.3 . .
C17 C18 H18 118.3 . .
C2 C7 C6 117.7(7) . .
C2 C7 H7 121.2 . .
C6 C7 H7 121.2 . .
C18 C19 C20 121.7(5) . .
C18 C19 H19 119.1 . .
C20 C19 H19 119.1 . .
N6 C24 C23 107.4(7) . .
N6 C24 H24 126.3 . .
C23 C24 H24 126.3 . .
C10 C11 C12 120.3(7) . .
C10 C11 H11 119.8 . .
C12 C11 H11 119.8 . .
C10 C15 C14 119.8(5) . .
C10 C15 H15 120.1 . .
C14 C15 H15 120.1 . .
C13 C12 C11 122.8(6) . .
C13 C12 H12 118.6 . .
C11 C12 H12 118.6 . .
C4 C5 C6 120.9(6) . .
C4 C5 N1 119.9(8) . .
C6 C5 N1 119.2(6) . .
C4 C3 C2 118.9(7) . .
C4 C3 H3 120.5 . .
C2 C3 H3 120.5 . .
C3 C4 C5 121.3(8) . .
C3 C4 H4 119.4 . .
C5 C4 H4 119.4 . .
C5 C6 C7 119.5(7) . .
C5 C6 H6 120.3 . .
C7 C6 H6 120.2 . .
N4 C23 C24 106.6(7) . .
N4 C23 C20 122.6(7) . .
C24 C23 C20 130.8(8) . .
C26 C25 C30 123.2(7) . .
C26 C25 N6 120.1(7) . .
C30 C25 N6 116.6(8) . .
C23 N4 N5 110.0(7) . .
N6 N5 N4 105.3(7) . .
C25 C26 C27 118.6(8) . .
C25 C26 H26 120.7 . .
C27 C26 H26 120.7 . .
C28 C27 C26 121.0(8) . .
C28 C27 H27 119.5 . .
C26 C27 H27 119.5 . .
C29 C30 C25 117.0(9) . .
C29 C30 H30 121.5 . .
C25 C30 H30 121.5 . .
C28 C29 C30 121.8(8) . .
C28 C29 H29 119.1 . .
C30 C29 H29 119.1 . .
C29 C28 C27 118.2(6) . .
C29 C28 C31 121.1(7) . .
C27 C28 C31 120.8(8) . .
O4 C31 O3 127.4(6) . .
O4 C31 C28 115.9(7) . .
O3 C31 C28 116.6(7) . .
C31 O4 Cu1 121.8(5) . 7_564
C31 O3 Cu1 121.2(4) . 2_534

loop_
_geom_bond_atom_site_label_1
_geom_bond_atom_site_label_2
_geom_bond_distance
_geom_bond_site_symmetry_2
Cu1 O1 1.943(4) .
Cu1 O4 1.948(4) 2_645
Cu1 O2 1.953(4) 4_855
Cu1 O3 1.969(4) 7_655
Cu1 O5 2.166(6) .
Cu1 Cu1 2.6294(17) 4_855
O1 C1 1.259(9) .
O2 C1 1.257(8) .
C13 C12 1.355(8) .
C13 C14 1.361(7) .
C13 C16 1.547(6) .
C16 C17 1.540(6) 4_765
C16 C17 1.540(6) .
N1 N2 1.365(8) .
N1 C8 1.382(9) .
N1 C5 1.441(7) .
C17 C18 1.380(7) .
C17 C22 1.436(8) .
O5 H5A 0.8200 .
O5 H5B 0.8538 .
C2 C7 1.362(9) .
C2 C3 1.402(10) .
C2 C1 1.517(8) .
C10 C11 1.371(8) .
C10 C15 1.391(9) .
C10 C9 1.464(8) .
N6 C24 1.287(9) .
N6 N5 1.304(9) .
N6 C25 1.480(8) .
C9 C8 1.367(9) .
C9 N3 1.383(10) .
C20 C19 1.368(9) .
C20 C21 1.405(8) .
C20 C23 1.469(9) .
C22 C21 1.393(8) .
C22 H22 0.9300 .
C14 C15 1.395(8) .
C14 H14 0.9300 .
C21 H21 0.9300 .
N3 N2 1.325(7) .
C8 H8 0.9300 .
C18 C19 1.364(8) .
C18 H18 0.9300 .
C7 C6 1.431(8) .
C7 H7 0.9300 .
C19 H19 0.9300 .
C24 C23 1.320(9) .
C24 H24 0.9300 .
C11 C12 1.384(8) .
C11 H11 0.9300 .
C15 H15 0.9300 .
C12 H12 0.9300 .
C5 C4 1.364(10) .
C5 C6 1.365(11) .
C3 C4 1.348(8) .
C3 H3 0.9300 .
C4 H4 0.9300 .
C6 H6 0.9300 .
C23 N4 1.301(10) .
C25 C26 1.303(11) .
C25 C30 1.403(11) .
N4 N5 1.308(9) .
C26 C27 1.411(9) .
C26 H26 0.9300 .
C27 C28 1.385(10) .
C27 H27 0.9300 .
C30 C29 1.395(10) .
C30 H30 0.9300 .
C29 C28 1.354(10) .
C29 H29 0.9300 .
C28 C31 1.504(8) .
C31 O4 1.254(9) .
C31 O3 1.265(8) .

loop_
_platon_squeeze_void_nr
_platon_squeeze_void_average_x
_platon_squeeze_void_average_y
_platon_squeeze_void_average_z
_platon_squeeze_void_volume
_platon_squeeze_void_count_electrons
1 -0.022 0.008 -0.002 7104.1 1129.1
